data_7010899
loop_
_publ_author_name
'Said, Musa'
'Thornton-Pett, Mark'
'Bochmann, Manfred'

_publ_section_title
;
 Titanium and zirconium complexes with sterically hindered
 aryl-substituted iminophosphoranato ligands
;
_journal_issue 19
_journal_name_full 'Journal of the Chemical Society, Dalton Transactions'
_journal_page_first 2844
_journal_paper_doi 10.1039/b105038a
_journal_year 2001
_chemical_formula_sum 'C38 H52 N4 P Zr'
_chemical_formula_weight 687.03
_space_group_IT_number 2
_symmetry_cell_setting triclinic
_symmetry_space_group_name_Hall '-P 1'
_symmetry_space_group_name_H-M 'P -1'
_atom_sites_solution_hydrogens geom
_atom_sites_solution_primary direct
_atom_sites_solution_secondary difmap
_audit_creation_method SHELXL-97
_cell_angle_alpha 92.661(3)
_cell_angle_beta 111.753(3)
_cell_angle_gamma 104.507(3)
_cell_formula_units_Z 2
_cell_length_a 10.6664(6)
_cell_length_b 13.6098(5)
_cell_length_c 14.1992(8)
_cell_measurement_temperature 150(2)
_cell_volume 1831.08(17)
_computing_cell_refinement 'DENZO-SMN (Otwinowski & Minor, 1996)'
_computing_data_collection 'COLLECT (Nonius, 1999)'
_computing_data_reduction 'DENZO-SMN (Otwinowski & Minor, 1996)'
_computing_molecular_graphics 'ORTEX (McArdle, 1995)'
_computing_publication_material 'WC (Thornton-Pett, 2000)'
_computing_structure_refinement 'SHELXL-97 (Sheldrick, 1997)'
_computing_structure_solution 'SHELXS-97 (Sheldrick, 1990)'
_diffrn_ambient_temperature 150(2)
_diffrn_detector_area_resol_mean 9.091
_diffrn_measured_fraction_theta_full 0.982
_diffrn_measured_fraction_theta_max 0.982
_diffrn_measurement_device_type 'Nonius KappaCCD area detector diffractometer'
_diffrn_measurement_method
;
Detector set at 30mm from sample with different 2theta offsets 
1 degree phi exposures for chi=0 degree settings
1 degree omega exposures for chi=90 degree settings
;
_diffrn_radiation_monochromator graphite
_diffrn_radiation_source 'fine-focus sealed tube'
_diffrn_radiation_type MoK\a
_diffrn_radiation_wavelength 0.71073
_diffrn_reflns_av_R_equivalents 0.0658
_diffrn_reflns_av_sigmaI/netI 0.0697
_diffrn_reflns_limit_h_max 12
_diffrn_reflns_limit_h_min -13
_diffrn_reflns_limit_k_max 16
_diffrn_reflns_limit_k_min -16
_diffrn_reflns_limit_l_max 17
_diffrn_reflns_limit_l_min -16
_diffrn_reflns_number 17202
_diffrn_reflns_theta_full 26.00
_diffrn_reflns_theta_max 26.00
_diffrn_reflns_theta_min 3.44
_exptl_absorpt_coefficient_mu 0.374
_exptl_absorpt_correction_T_max 0.9707
_exptl_absorpt_correction_T_min 0.8928
_exptl_absorpt_correction_type multi-scan
_exptl_absorpt_process_details
;
Using multiple and symmetry-related data measurements via the program SORTAV
See R.H. Blessing, Acta Cryst (1995), A51, 33-38 
;
_exptl_crystal_colour colourless
_exptl_crystal_density_diffrn 1.246
_exptl_crystal_density_method 'not measured'
_exptl_crystal_description plate
_exptl_crystal_F_000 726
_exptl_crystal_size_max 0.31
_exptl_crystal_size_mid 0.31
_exptl_crystal_size_min 0.08
_refine_diff_density_max 1.121
_refine_diff_density_min -1.086
_refine_diff_density_rms 0.092
_refine_ls_extinction_method none
_refine_ls_goodness_of_fit_ref 1.046
_refine_ls_hydrogen_treatment mixed
_refine_ls_matrix_type full
_refine_ls_number_parameters 409
_refine_ls_number_reflns 7079
_refine_ls_number_restraints 0
_refine_ls_restrained_S_all 1.046
_refine_ls_R_factor_all 0.0632
_refine_ls_R_factor_gt 0.0528
_refine_ls_shift/su_max 0.002
_refine_ls_shift/su_mean 0.000
_refine_ls_structure_factor_coef Fsqd
_refine_ls_weighting_details 'calc w=1/[\s^2^(Fo^2^)+(0.0835P)^2^+1.1427P] where P=(Fo^2^+2Fc^2^)/3'
_refine_ls_weighting_scheme calc
_refine_ls_wR_factor_gt 0.1392
_refine_ls_wR_factor_ref 0.1502
_reflns_number_gt 6024
_reflns_number_total 7079
_reflns_threshold_expression >2sigma(I)
_cod_data_source_file b105038a.txt
_cod_data_source_block msp125a
_cod_original_cell_volume 1831.08(16)
_cod_original_sg_symbol_H-M P-1
_cod_database_code 7010899

loop_
_symmetry_equiv_pos_as_xyz
'x, y, z'
'-x, -y, -z'

loop_
_atom_site_label
_atom_site_type_symbol
_atom_site_fract_x
_atom_site_fract_y
_atom_site_fract_z
_atom_site_U_iso_or_equiv
_atom_site_adp_type
_atom_site_occupancy
_atom_site_symmetry_multiplicity
_atom_site_calc_flag
_atom_site_refinement_flags
_atom_site_disorder_assembly
_atom_site_disorder_group
Zr1 Zr 0.74174(3) 0.81720(2) 0.70715(2) 0.03421(13) Uani 1 1 d . . .
N1 N 0.8964(3) 0.72309(19) 0.7437(2) 0.0339(5) Uani 1 1 d . . .
C11 C 0.8753(3) 0.6170(2) 0.7569(2) 0.0345(6) Uani 1 1 d . . .
C12 C 0.8661(3) 0.5882(2) 0.8487(2) 0.0382(7) Uani 1 1 d . . .
C13 C 0.8338(4) 0.4849(3) 0.8585(3) 0.0437(8) Uani 1 1 d . . .
H13 H 0.8297 0.4661 0.9211 0.052 Uiso 1 1 calc R . .
C14 C 0.8074(4) 0.4080(2) 0.7800(3) 0.0430(8) Uani 1 1 d . . .
C15 C 0.8195(4) 0.4381(2) 0.6908(3) 0.0407(7) Uani 1 1 d . . .
H15 H 0.8039 0.3867 0.6368 0.049 Uiso 1 1 calc R . .
C16 C 0.8538(3) 0.5408(2) 0.6776(3) 0.0370(7) Uani 1 1 d . . .
C17 C 0.8900(5) 0.6682(3) 0.9354(3) 0.0496(9) Uani 1 1 d . . .
H17A H 0.8071 0.6934 0.9187 0.074 Uiso 1 1 calc R . .
H17B H 0.9729 0.7256 0.9456 0.074 Uiso 1 1 calc R . .
H17C H 0.9057 0.6377 0.9985 0.074 Uiso 1 1 calc R . .
C18 C 0.7658(4) 0.2957(3) 0.7914(3) 0.0505(9) Uani 1 1 d . . .
H18A H 0.8146 0.2876 0.8628 0.076 Uiso 1 1 calc R . .
H18B H 0.7921 0.2554 0.7466 0.076 Uiso 1 1 calc R . .
H18C H 0.6636 0.2713 0.7719 0.076 Uiso 1 1 calc R . .
C19 C 0.8654(4) 0.5673(3) 0.5783(3) 0.0448(8) Uani 1 1 d . . .
H19A H 0.9650 0.5936 0.5897 0.067 Uiso 1 1 calc R . .
H19B H 0.8178 0.6200 0.5548 0.067 Uiso 1 1 calc R . .
H19C H 0.8208 0.5057 0.5261 0.067 Uiso 1 1 calc R . .
P1 P 1.04643(8) 0.80735(6) 0.76482(6) 0.03201(19) Uani 1 1 d . . .
C111 C 1.1943(3) 0.7872(2) 0.8700(2) 0.0347(6) Uani 1 1 d . . .
C112 C 1.2158(4) 0.6908(2) 0.8837(3) 0.0417(7) Uani 1 1 d . . .
H112 H 1.1488 0.6308 0.8391 0.050 Uiso 1 1 calc R . .
C113 C 1.3363(4) 0.6835(3) 0.9633(3) 0.0486(8) Uani 1 1 d . . .
H113 H 1.3506 0.6181 0.9741 0.058 Uiso 1 1 calc R . .
C114 C 1.4358(4) 0.7714(3) 1.0271(3) 0.0505(9) Uani 1 1 d . . .
H114 H 1.5195 0.7662 1.0797 0.061 Uiso 1 1 calc R . .
C115 C 1.4134(4) 0.8662(3) 1.0143(3) 0.0453(8) Uani 1 1 d . . .
H115 H 1.4807 0.9260 1.0590 0.054 Uiso 1 1 calc R . .
C116 C 1.2933(3) 0.8742(2) 0.9366(3) 0.0383(7) Uani 1 1 d . . .
H116 H 1.2780 0.9397 0.9284 0.046 Uiso 1 1 calc R . .
C121 C 1.1013(3) 0.8072(2) 0.6584(2) 0.0355(6) Uani 1 1 d . . .
C122 C 1.2238(4) 0.7837(3) 0.6655(3) 0.0418(7) Uani 1 1 d . . .
H122 H 1.2829 0.7689 0.7286 0.050 Uiso 1 1 calc R . .
C123 C 1.2610(4) 0.7815(3) 0.5819(3) 0.0465(8) Uani 1 1 d . . .
H123 H 1.3439 0.7640 0.5873 0.056 Uiso 1 1 calc R . .
C124 C 1.1769(4) 0.8050(3) 0.4907(3) 0.0467(8) Uani 1 1 d . . .
H124 H 1.2018 0.8035 0.4331 0.056 Uiso 1 1 calc R . .
C125 C 1.0554(4) 0.8308(3) 0.4831(3) 0.0446(8) Uani 1 1 d . . .
H125 H 0.9988 0.8484 0.4206 0.054 Uiso 1 1 calc R . .
C126 C 1.0169(4) 0.8311(2) 0.5656(3) 0.0411(7) Uani 1 1 d . . .
H126 H 0.9330 0.8475 0.5595 0.049 Uiso 1 1 calc R . .
C1 C 1.0032(3) 0.9189(2) 0.7854(2) 0.0345(6) Uani 1 1 d . . .
C131 C 1.0749(3) 1.0255(2) 0.7786(2) 0.0335(6) Uani 1 1 d . . .
C132 C 1.0317(4) 1.1060(2) 0.8099(3) 0.0391(7) Uani 1 1 d . . .
H132 H 0.9574 1.0900 0.8334 0.047 Uiso 1 1 calc R . .
C133 C 1.0932(4) 1.2075(2) 0.8078(3) 0.0391(7) Uani 1 1 d . . .
H133 H 1.0609 1.2591 0.8308 0.047 Uiso 1 1 calc R . .
C134 C 1.2019(3) 1.2368(2) 0.7729(2) 0.0361(7) Uani 1 1 d . . .
C135 C 1.2442(3) 1.1570(2) 0.7411(2) 0.0368(7) Uani 1 1 d . . .
H135 H 1.3170 1.1730 0.7162 0.044 Uiso 1 1 calc R . .
C136 C 1.1841(3) 1.0549(2) 0.7445(2) 0.0361(6) Uani 1 1 d . . .
H136 H 1.2180 1.0035 0.7230 0.043 Uiso 1 1 calc R . .
C137 C 1.2667(4) 1.3503(2) 0.7710(3) 0.0424(7) Uani 1 1 d . . .
C138 C 1.3378(5) 1.4096(3) 0.8801(3) 0.0588(10) Uani 1 1 d . . .
H13A H 1.2665 1.4083 0.9084 0.088 Uiso 1 1 calc R . .
H13B H 1.3852 1.4810 0.8789 0.088 Uiso 1 1 calc R . .
H13C H 1.4072 1.3777 0.9230 0.088 Uiso 1 1 calc R . .
C139 C 1.3753(6) 1.3637(3) 0.7234(5) 0.0781(16) Uani 1 1 d . . .
H13D H 1.4103 1.4365 0.7193 0.117 Uiso 1 1 calc R . .
H13E H 1.3315 1.3237 0.6543 0.117 Uiso 1 1 calc R . .
H13F H 1.4541 1.3395 0.7659 0.117 Uiso 1 1 calc R . .
C140 C 1.1515(5) 1.3978(3) 0.7084(4) 0.0688(13) Uani 1 1 d . . .
H14A H 1.0795 1.3886 0.7372 0.103 Uiso 1 1 calc R . .
H14B H 1.1080 1.3638 0.6369 0.103 Uiso 1 1 calc R . .
H14C H 1.1934 1.4712 0.7113 0.103 Uiso 1 1 calc R . .
N2 N 0.6627(3) 0.8507(2) 0.5613(2) 0.0420(6) Uani 1 1 d . . .
C21 C 0.5382(4) 0.7992(3) 0.4695(3) 0.0525(9) Uani 1 1 d . . .
H21A H 0.4702 0.8390 0.4553 0.079 Uiso 1 1 calc R . .
H21B H 0.4952 0.7304 0.4803 0.079 Uiso 1 1 calc R . .
H21C H 0.5653 0.7934 0.4111 0.079 Uiso 1 1 calc R . .
C22 C 0.7279(4) 0.9529(3) 0.5461(3) 0.0548(9) Uani 1 1 d . . .
H22A H 0.7589 0.9471 0.4896 0.082 Uiso 1 1 calc R . .
H22B H 0.8094 0.9880 0.6091 0.082 Uiso 1 1 calc R . .
H22C H 0.6593 0.9924 0.5292 0.082 Uiso 1 1 calc R . .
N3 N 0.7074(3) 0.9156(2) 0.8024(2) 0.0459(7) Uani 1 1 d . . .
C31 C 0.7693(5) 0.9274(3) 0.9142(3) 0.0584(10) Uani 1 1 d . . .
H31A H 0.8209 0.9997 0.9425 0.088 Uiso 1 1 calc R . .
H31B H 0.8342 0.8853 0.9358 0.088 Uiso 1 1 calc R . .
H31C H 0.6943 0.9052 0.9394 0.088 Uiso 1 1 calc R . .
C32 C 0.6154(5) 0.9805(3) 0.7674(4) 0.0638(11) Uani 1 1 d . . .
H32A H 0.5387 0.9613 0.7914 0.096 Uiso 1 1 calc R . .
H32B H 0.5759 0.9715 0.6923 0.096 Uiso 1 1 calc R . .
H32C H 0.6695 1.0525 0.7951 0.096 Uiso 1 1 calc R . .
N4 N 0.5855(3) 0.6881(2) 0.6996(2) 0.0425(6) Uani 1 1 d . . .
C41 C 0.5502(4) 0.5968(3) 0.6265(3) 0.0514(9) Uani 1 1 d . . .
H41A H 0.5762 0.5413 0.6637 0.077 Uiso 1 1 calc R . .
H41B H 0.6018 0.6123 0.5820 0.077 Uiso 1 1 calc R . .
H41C H 0.4486 0.5754 0.5846 0.077 Uiso 1 1 calc R . .
C42 C 0.5151(4) 0.6669(3) 0.7697(4) 0.0544(10) Uani 1 1 d . . .
H42A H 0.4132 0.6393 0.7303 0.082 Uiso 1 1 calc R . .
H42B H 0.5348 0.7305 0.8146 0.082 Uiso 1 1 calc R . .
H42C H 0.5498 0.6164 0.8113 0.082 Uiso 1 1 calc R . .

loop_
_atom_site_aniso_label
_atom_site_aniso_U_11
_atom_site_aniso_U_22
_atom_site_aniso_U_33
_atom_site_aniso_U_23
_atom_site_aniso_U_13
_atom_site_aniso_U_12
Zr1 0.03220(19) 0.03055(18) 0.0377(2) 0.00355(12) 0.01314(14) 0.00667(12)
N1 0.0337(13) 0.0311(12) 0.0328(13) 0.0020(10) 0.0116(11) 0.0054(10)
C11 0.0339(16) 0.0313(14) 0.0344(16) 0.0037(12) 0.0110(13) 0.0071(12)
C12 0.0388(17) 0.0386(16) 0.0329(16) 0.0021(13) 0.0123(14) 0.0076(13)
C13 0.049(2) 0.0409(17) 0.0404(18) 0.0113(14) 0.0181(16) 0.0104(14)
C14 0.0405(18) 0.0342(16) 0.051(2) 0.0091(14) 0.0143(16) 0.0101(13)
C15 0.0397(18) 0.0343(16) 0.0403(18) -0.0011(13) 0.0103(14) 0.0075(13)
C16 0.0326(16) 0.0372(16) 0.0368(17) 0.0039(12) 0.0108(13) 0.0077(12)
C17 0.064(2) 0.0431(18) 0.0391(19) 0.0024(14) 0.0223(18) 0.0081(16)
C18 0.051(2) 0.0371(18) 0.058(2) 0.0117(15) 0.0161(18) 0.0112(15)
C19 0.054(2) 0.0398(17) 0.0366(18) -0.0013(13) 0.0194(16) 0.0055(15)
P1 0.0313(4) 0.0301(4) 0.0303(4) 0.0023(3) 0.0093(3) 0.0064(3)
C111 0.0334(16) 0.0371(15) 0.0308(15) 0.0018(12) 0.0111(13) 0.0084(12)
C112 0.0394(18) 0.0358(16) 0.0442(19) 0.0019(13) 0.0127(15) 0.0080(13)
C113 0.047(2) 0.0394(18) 0.050(2) 0.0070(15) 0.0073(17) 0.0142(15)
C114 0.046(2) 0.052(2) 0.042(2) 0.0072(16) 0.0034(16) 0.0175(16)
C115 0.0424(19) 0.0433(18) 0.0362(18) -0.0020(14) 0.0049(15) 0.0066(14)
C116 0.0386(17) 0.0350(16) 0.0362(17) 0.0016(12) 0.0107(14) 0.0088(13)
C121 0.0372(16) 0.0319(15) 0.0338(16) 0.0033(12) 0.0124(13) 0.0069(12)
C122 0.0414(18) 0.0478(18) 0.0369(17) 0.0085(14) 0.0142(15) 0.0158(14)
C123 0.050(2) 0.051(2) 0.050(2) 0.0099(16) 0.0279(17) 0.0189(16)
C124 0.053(2) 0.0475(19) 0.0395(19) 0.0033(14) 0.0223(17) 0.0081(16)
C125 0.048(2) 0.0460(18) 0.0309(17) 0.0036(13) 0.0109(15) 0.0068(15)
C126 0.0413(18) 0.0408(17) 0.0372(17) 0.0038(13) 0.0128(14) 0.0096(14)
C1 0.0347(16) 0.0311(15) 0.0328(15) 0.0022(11) 0.0093(13) 0.0077(12)
C131 0.0324(15) 0.0318(14) 0.0299(15) 0.0014(11) 0.0075(12) 0.0066(12)
C132 0.0370(17) 0.0378(16) 0.0409(18) 0.0019(13) 0.0160(14) 0.0079(13)
C133 0.0385(17) 0.0333(15) 0.0428(18) -0.0001(13) 0.0145(14) 0.0091(13)
C134 0.0373(16) 0.0326(15) 0.0317(16) 0.0030(12) 0.0085(13) 0.0067(12)
C135 0.0360(16) 0.0364(15) 0.0353(16) 0.0052(12) 0.0130(13) 0.0078(13)
C136 0.0352(16) 0.0343(15) 0.0357(16) 0.0035(12) 0.0102(13) 0.0110(12)
C137 0.0437(18) 0.0314(15) 0.049(2) 0.0054(13) 0.0166(16) 0.0081(13)
C138 0.060(2) 0.0344(18) 0.062(3) -0.0029(16) 0.010(2) 0.0021(16)
C139 0.099(4) 0.038(2) 0.130(5) 0.018(2) 0.084(4) 0.014(2)
C140 0.063(3) 0.040(2) 0.081(3) 0.021(2) 0.006(2) 0.0117(18)
N2 0.0383(15) 0.0424(15) 0.0416(15) 0.0070(12) 0.0133(13) 0.0093(12)
C21 0.048(2) 0.063(2) 0.041(2) 0.0044(16) 0.0142(17) 0.0128(17)
C22 0.048(2) 0.049(2) 0.057(2) 0.0159(17) 0.0115(18) 0.0100(16)
N3 0.0435(16) 0.0426(15) 0.0553(18) 0.0026(13) 0.0253(15) 0.0106(12)
C31 0.065(3) 0.061(2) 0.054(2) -0.0021(18) 0.033(2) 0.0145(19)
C32 0.061(3) 0.062(2) 0.072(3) 0.002(2) 0.026(2) 0.026(2)
N4 0.0345(14) 0.0366(14) 0.0560(18) 0.0065(12) 0.0203(13) 0.0062(11)
C41 0.0419(19) 0.0376(17) 0.066(2) -0.0006(16) 0.0168(18) 0.0054(14)
C42 0.049(2) 0.0444(19) 0.080(3) 0.0162(18) 0.037(2) 0.0121(16)

loop_
_atom_type_symbol
_atom_type_description
_atom_type_scat_dispersion_real
_atom_type_scat_dispersion_imag
_atom_type_scat_source
C C 0.0033 0.0016 'International Tables Vol C Tables 4.2.6.8 and 6.1.1.4'
H H 0.0000 0.0000 'International Tables Vol C Tables 4.2.6.8 and 6.1.1.4'
N N 0.0061 0.0033 'International Tables Vol C Tables 4.2.6.8 and 6.1.1.4'
P P 0.1023 0.0942 'International Tables Vol C Tables 4.2.6.8 and 6.1.1.4'
Zr Zr -2.9673 0.5597 'International Tables Vol C Tables 4.2.6.8 and 6.1.1.4'

loop_
_geom_angle_atom_site_label_1
_geom_angle_atom_site_label_2
_geom_angle_atom_site_label_3
_geom_angle
_geom_angle_site_symmetry_1
_geom_angle_site_symmetry_3
_geom_angle_publ_flag
N2 Zr1 N3 108.27(12) . . ?
N2 Zr1 N4 101.37(12) . . ?
N3 Zr1 N4 97.53(12) . . ?
N2 Zr1 N1 118.54(11) . . ?
N3 Zr1 N1 130.27(11) . . ?
N4 Zr1 N1 89.26(10) . . ?
N2 Zr1 C1 106.05(11) . . ?
N3 Zr1 C1 88.67(11) . . ?
N4 Zr1 C1 148.37(11) . . ?
N1 Zr1 C1 63.93(9) . . ?
N2 Zr1 P1 110.15(8) . . ?
N3 Zr1 P1 117.58(9) . . ?
N4 Zr1 P1 120.11(8) . . ?
N1 Zr1 P1 30.94(6) . . ?
C1 Zr1 P1 34.24(7) . . ?
C11 N1 P1 126.5(2) . . ?
C11 N1 Zr1 129.7(2) . . ?
P1 N1 Zr1 103.56(12) . . ?
C16 C11 C12 119.4(3) . . ?
C16 C11 N1 121.4(3) . . ?
C12 C11 N1 119.0(3) . . ?
C13 C12 C11 119.3(3) . . ?
C13 C12 C17 120.0(3) . . ?
C11 C12 C17 120.7(3) . . ?
C14 C13 C12 122.3(3) . . ?
C13 C14 C15 117.5(3) . . ?
C13 C14 C18 121.0(3) . . ?
C15 C14 C18 121.5(3) . . ?
C14 C15 C16 122.4(3) . . ?
C15 C16 C11 119.0(3) . . ?
C15 C16 C19 119.3(3) . . ?
C11 C16 C19 121.7(3) . . ?
N1 P1 C1 99.27(14) . . ?
N1 P1 C121 114.52(14) . . ?
C1 P1 C121 111.52(15) . . ?
N1 P1 C111 113.39(14) . . ?
C1 P1 C111 115.48(15) . . ?
C121 P1 C111 103.19(15) . . ?
N1 P1 Zr1 45.50(9) . . ?
C1 P1 Zr1 56.13(11) . . ?
C121 P1 Zr1 114.56(11) . . ?
C111 P1 Zr1 141.81(10) . . ?
C116 C111 C112 119.5(3) . . ?
C116 C111 P1 117.0(2) . . ?
C112 C111 P1 123.5(2) . . ?
C113 C112 C111 119.4(3) . . ?
C114 C113 C112 120.3(3) . . ?
C115 C114 C113 120.2(3) . . ?
C114 C115 C116 120.0(3) . . ?
C115 C116 C111 120.6(3) . . ?
C122 C121 C126 118.9(3) . . ?
C122 C121 P1 122.4(2) . . ?
C126 C121 P1 118.7(3) . . ?
C123 C122 C121 121.0(3) . . ?
C124 C123 C122 119.6(3) . . ?
C123 C124 C125 120.1(3) . . ?
C126 C125 C124 120.3(3) . . ?
C125 C126 C121 120.0(3) . . ?
C131 C1 P1 127.9(2) . . ?
C131 C1 Zr1 130.5(2) . . ?
P1 C1 Zr1 89.63(12) . . ?
C136 C131 C132 115.6(3) . . ?
C136 C131 C1 126.3(3) . . ?
C132 C131 C1 118.1(3) . . ?
C133 C132 C131 122.4(3) . . ?
C132 C133 C134 122.0(3) . . ?
C135 C134 C133 115.7(3) . . ?
C135 C134 C137 123.9(3) . . ?
C133 C134 C137 120.4(3) . . ?
C136 C135 C134 122.5(3) . . ?
C135 C136 C131 121.8(3) . . ?
C139 C137 C138 108.9(4) . . ?
C139 C137 C134 111.5(3) . . ?
C138 C137 C134 109.9(3) . . ?
C139 C137 C140 108.4(4) . . ?
C138 C137 C140 107.8(3) . . ?
C134 C137 C140 110.3(3) . . ?
C21 N2 C22 110.0(3) . . ?
C21 N2 Zr1 133.1(2) . . ?
C22 N2 Zr1 116.1(2) . . ?
C32 N3 C31 111.1(3) . . ?
C32 N3 Zr1 124.5(3) . . ?
C31 N3 Zr1 124.4(3) . . ?
C42 N4 C41 111.0(3) . . ?
C42 N4 Zr1 128.5(2) . . ?
C41 N4 Zr1 119.8(2) . . ?

loop_
_geom_bond_atom_site_label_1
_geom_bond_atom_site_label_2
_geom_bond_distance
_geom_bond_site_symmetry_2
_geom_bond_publ_flag
Zr1 N2 2.048(3) . ?
Zr1 N3 2.049(3) . ?
Zr1 N4 2.064(3) . ?
Zr1 N1 2.262(3) . ?
Zr1 C1 2.560(3) . ?
Zr1 P1 3.0832(9) . ?
N1 C11 1.436(4) . ?
N1 P1 1.631(3) . ?
C11 C16 1.406(5) . ?
C11 C12 1.409(4) . ?
C12 C13 1.389(5) . ?
C12 C17 1.507(5) . ?
C13 C14 1.388(5) . ?
C14 C15 1.390(5) . ?
C14 C18 1.515(5) . ?
C15 C16 1.393(4) . ?
C16 C19 1.513(5) . ?
P1 C1 1.735(3) . ?
P1 C121 1.811(3) . ?
P1 C111 1.817(3) . ?
C111 C116 1.394(4) . ?
C111 C112 1.397(4) . ?
C112 C113 1.392(5) . ?
C113 C114 1.389(5) . ?
C114 C115 1.378(5) . ?
C115 C116 1.380(5) . ?
C121 C122 1.390(5) . ?
C121 C126 1.401(5) . ?
C122 C123 1.385(5) . ?
C123 C124 1.380(5) . ?
C124 C125 1.394(5) . ?
C125 C126 1.378(5) . ?
C1 C131 1.487(4) . ?
C131 C136 1.397(5) . ?
C131 C132 1.403(4) . ?
C132 C133 1.380(4) . ?
C133 C134 1.400(5) . ?
C134 C135 1.391(5) . ?
C134 C137 1.533(4) . ?
C135 C136 1.388(4) . ?
C137 C139 1.523(5) . ?
C137 C138 1.528(5) . ?
C137 C140 1.535(5) . ?
N2 C21 1.456(5) . ?
N2 C22 1.457(5) . ?
N3 C32 1.450(5) . ?
N3 C31 1.459(5) . ?
N4 C42 1.453(5) . ?
N4 C41 1.455(5) . ?
